data_7118534
loop_
_publ_author_name
'Lama, Prem'
'Alimi, Lukman O.'
'Das, Raj Kumar'
'Barbour, Leonard J.'

_publ_section_title
;
 Hydration-dependent anomalous thermal expansion behaviour in a
 coordination polymer.
;
_journal_issue 15
_journal_name_full 'Chemical communications (Cambridge, England)'
_journal_page_first 3231
_journal_page_last 3234
_journal_paper_doi 10.1039/c6cc00158k
_journal_volume 52
_journal_year 2016
_chemical_formula_moiety 'C22 H18 N2 O6 Zn'
_chemical_formula_sum 'C22 H18 N2 O6 Zn'
_chemical_formula_weight 471.75
_chemical_name_systematic
; 
 ? 
;
_space_group_IT_number 33
_symmetry_cell_setting orthorhombic
_symmetry_space_group_name_Hall 'P 2c -2n'
_symmetry_space_group_name_H-M 'P n a 21'
_atom_sites_solution_hydrogens geom
_atom_sites_solution_primary direct
_atom_sites_solution_secondary difmap
_audit_creation_method SHELXL-97
_audit_update_record
;
2015-12-09 deposited with the CCDC.
2016-01-20 downloaded from the CCDC.
;
_cell_angle_alpha 90.00
_cell_angle_beta 90.00
_cell_angle_gamma 90.00
_cell_formula_units_Z 4
_cell_length_a 18.972(2)
_cell_length_b 7.8309(9)
_cell_length_c 13.6741(15)
_cell_measurement_reflns_used 2574
_cell_measurement_temperature 310(2)
_cell_measurement_theta_max 24.57
_cell_measurement_theta_min 2.61
_cell_volume 2031.5(4)
_computing_cell_refinement 'SAINT (Bruker, 2009)'
_computing_data_reduction SAINT
_computing_molecular_graphics 'X-Seed (Barbour 2001)'
_computing_structure_refinement 'SHELXL-97 (Sheldrick, 1997)'
_computing_structure_solution 'SHELXS-97 (Sheldrick, 1990)'
_diffrn_ambient_temperature 310(2)
_diffrn_measured_fraction_theta_full 0.996
_diffrn_measured_fraction_theta_max 0.996
_diffrn_measurement_device_type 'CCD area detector'
_diffrn_measurement_method 'phi and omega scans'
_diffrn_radiation_monochromator graphite
_diffrn_radiation_source 'fine-focus sealed tube'
_diffrn_radiation_type MoK\a
_diffrn_radiation_wavelength 0.71073
_diffrn_reflns_av_R_equivalents 0.0373
_diffrn_reflns_av_sigmaI/netI 0.0559
_diffrn_reflns_limit_h_max 18
_diffrn_reflns_limit_h_min -23
_diffrn_reflns_limit_k_max 7
_diffrn_reflns_limit_k_min -9
_diffrn_reflns_limit_l_max 16
_diffrn_reflns_limit_l_min -16
_diffrn_reflns_number 10474
_diffrn_reflns_theta_full 26.00
_diffrn_reflns_theta_max 26.00
_diffrn_reflns_theta_min 2.15
_exptl_absorpt_coefficient_mu 1.252
_exptl_absorpt_correction_T_max 0.8005
_exptl_absorpt_correction_T_min 0.5444
_exptl_absorpt_correction_type multi-scan
_exptl_absorpt_process_details SADABS
_exptl_crystal_colour colorless
_exptl_crystal_density_diffrn 1.542
_exptl_crystal_density_method 'not measured'
_exptl_crystal_description block
_exptl_crystal_F_000 968
_exptl_crystal_size_max 0.553
_exptl_crystal_size_mid 0.208
_exptl_crystal_size_min 0.186
_refine_diff_density_max 0.527
_refine_diff_density_min -0.306
_refine_diff_density_rms 0.057
_refine_ls_abs_structure_details 'Flack H D (1983), Acta Cryst. A39, 876-881'
_refine_ls_abs_structure_Flack 0.00
_refine_ls_extinction_method none
_refine_ls_goodness_of_fit_ref 1.030
_refine_ls_hydrogen_treatment mixed
_refine_ls_matrix_type full
_refine_ls_number_parameters 280
_refine_ls_number_reflns 3940
_refine_ls_number_restraints 1
_refine_ls_restrained_S_all 1.030
_refine_ls_R_factor_all 0.0535
_refine_ls_R_factor_gt 0.0415
_refine_ls_shift/su_max 0.001
_refine_ls_shift/su_mean 0.000
_refine_ls_structure_factor_coef Fsqd
_refine_ls_weighting_details 'calc w=1/[\s^2^(Fo^2^)+(0.0465P)^2^+0.8119P] where P=(Fo^2^+2Fc^2^)/3'
_refine_ls_weighting_scheme calc
_refine_ls_wR_factor_gt 0.0962
_refine_ls_wR_factor_ref 0.1018
_reflns_number_gt 3279
_reflns_number_total 3940
_reflns_threshold_expression >2sigma(I)
_cod_data_source_file c6cc00158k2.cif
_cod_data_source_block LJB_1_310K
_cod_depositor_comments 'Adding full bibliography for 7118534--7118552.cif.'
_cod_original_cell_volume 2031.6(4)
_cod_original_sg_symbol_Hall P2c-2n
_cod_original_sg_symbol_H-M Pna21
_cod_database_code 7118534

loop_
_symmetry_equiv_pos_as_xyz
'x, y, z'
'-x, -y, z+1/2'
'-x+1/2, y+1/2, z+1/2'
'x+1/2, -y+1/2, z'

loop_
_atom_site_label
_atom_site_type_symbol
_atom_site_fract_x
_atom_site_fract_y
_atom_site_fract_z
_atom_site_U_iso_or_equiv
_atom_site_adp_type
_atom_site_occupancy
_atom_site_symmetry_multiplicity
_atom_site_calc_flag
_atom_site_refinement_flags
Zn1 Zn 0.39087(2) 1.05796(5) 0.81927(3) 0.02310(13) Uani 1 1 d .
O1 O 0.47214(16) 0.9453(4) 0.8784(2) 0.0332(8) Uani 1 1 d .
O2 O 0.5010(2) 0.7823(6) 0.7522(3) 0.0646(12) Uani 1 1 d .
O3 O 0.7671(2) 0.6748(6) 0.7418(3) 0.0658(13) Uani 1 1 d .
O4 O 0.80942(16) 0.5557(4) 0.8764(2) 0.0371(8) Uani 1 1 d .
O5 O 0.69761(19) 0.7330(6) 1.1941(2) 0.0564(11) Uani 1 1 d .
O6 O 0.59799(16) 0.8786(5) 1.1843(2) 0.0373(8) Uani 1 1 d .
N1 N 0.39631(19) 1.2688(5) 0.9090(3) 0.0296(9) Uani 1 1 d .
N2 N 0.3262(2) 1.7797(6) 1.5687(3) 0.0460(11) Uani 1 1 d .
H2 H 0.3142 1.7806 1.6293 0.055 Uiso 1 1 calc R
C1 C 0.5129(2) 0.8440(6) 0.8330(3) 0.0301(10) Uani 1 1 d .
C2 C 0.5794(2) 0.7965(6) 0.8869(3) 0.0257(9) Uani 1 1 d .
C3 C 0.6388(2) 0.7418(5) 0.8370(3) 0.0255(10) Uani 1 1 d .
H3 H 0.6378 0.7363 0.7690 0.031 Uiso 1 1 calc R
C4 C 0.6998(2) 0.6950(6) 0.8861(3) 0.0279(10) Uani 1 1 d .
C5 C 0.7635(2) 0.6383(5) 0.8287(4) 0.0310(10) Uani 1 1 d .
C6 C 0.7016(2) 0.7041(6) 0.9877(3) 0.0285(10) Uani 1 1 d .
H6 H 0.7414 0.6677 1.0216 0.034 Uiso 1 1 calc R
C7 C 0.6441(2) 0.7675(6) 1.0381(3) 0.0265(10) Uani 1 1 d .
C8 C 0.6486(2) 0.7913(6) 1.1472(3) 0.0313(11) Uani 1 1 d .
C9 C 0.5839(2) 0.8138(6) 0.9879(3) 0.0276(10) Uani 1 1 d .
H9 H 0.5456 0.8573 1.0224 0.033 Uiso 1 1 calc R
C10 C 0.3865(2) 1.4298(6) 0.8788(3) 0.0341(11) Uani 1 1 d .
H10 H 0.3765 1.4495 0.8132 0.041 Uiso 1 1 calc R
C11 C 0.3907(3) 1.5680(6) 0.9418(4) 0.0361(11) Uani 1 1 d .
H11 H 0.3828 1.6779 0.9185 0.043 Uiso 1 1 calc R
C12 C 0.4067(3) 1.5425(6) 1.0393(3) 0.0363(11) Uani 1 1 d .
C13 C 0.4179(3) 1.3767(6) 1.0699(3) 0.0376(11) Uani 1 1 d .
H13 H 0.4293 1.3542 1.1347 0.045 Uiso 1 1 calc R
C14 C 0.4119(3) 1.2446(6) 1.0036(3) 0.0351(11) Uani 1 1 d .
H14 H 0.4191 1.1336 1.0256 0.042 Uiso 1 1 calc R
C15 C 0.4111(3) 1.6907(7) 1.1091(4) 0.0522(16) Uani 1 1 d .
H15A H 0.3861 1.7867 1.0807 0.063 Uiso 1 1 calc R
H15B H 0.4602 1.7237 1.1155 0.063 Uiso 1 1 calc R
C16 C 0.3814(3) 1.6581(9) 1.2114(4) 0.0547(16) Uani 1 1 d .
H16A H 0.3326 1.6222 1.2058 0.066 Uiso 1 1 calc R
H16B H 0.4076 1.5658 1.2418 0.066 Uiso 1 1 calc R
C17 C 0.3851(4) 1.8070(11) 1.2732(5) 0.079(3) Uani 1 1 d .
H17A H 0.3556 1.8950 1.2447 0.095 Uiso 1 1 calc R
H17B H 0.4332 1.8488 1.2723 0.095 Uiso 1 1 calc R
C18 C 0.3632(3) 1.7836(9) 1.3789(4) 0.0527(17) Uani 1 1 d .
C19 C 0.2971(3) 1.8165(10) 1.4054(4) 0.070(2) Uani 1 1 d .
H19 H 0.2632 1.8379 1.3578 0.084 Uiso 1 1 calc R
C20 C 0.2788(3) 1.8192(10) 1.5023(4) 0.0641(18) Uani 1 1 d .
H20 H 0.2333 1.8486 1.5210 0.077 Uiso 1 1 calc R
C21 C 0.3911(3) 1.7390(10) 1.5459(4) 0.0579(18) Uani 1 1 d .
H21 H 0.4234 1.7115 1.5946 0.069 Uiso 1 1 calc R
C22 C 0.4109(3) 1.7372(11) 1.4500(5) 0.070(2) Uani 1 1 d .
H22 H 0.4564 1.7049 1.4328 0.084 Uiso 1 1 calc R

loop_
_atom_site_aniso_label
_atom_site_aniso_U_11
_atom_site_aniso_U_22
_atom_site_aniso_U_33
_atom_site_aniso_U_23
_atom_site_aniso_U_13
_atom_site_aniso_U_12
Zn1 0.0191(2) 0.0328(2) 0.0174(2) 0.0039(3) -0.0001(3) -0.00008(19)
O1 0.0270(17) 0.045(2) 0.0279(17) -0.0003(14) -0.0036(13) 0.0141(14)
O2 0.051(2) 0.108(3) 0.035(2) -0.031(2) -0.0187(17) 0.033(2)
O3 0.053(2) 0.112(4) 0.032(2) 0.018(2) 0.0228(19) 0.032(2)
O4 0.0238(17) 0.056(2) 0.0313(18) -0.0099(16) -0.0001(13) 0.0120(16)
O5 0.042(2) 0.102(3) 0.0257(17) -0.0002(19) -0.0078(16) 0.022(2)
O6 0.0356(19) 0.055(2) 0.0214(16) -0.0091(16) 0.0008(13) 0.0053(16)
N1 0.028(2) 0.034(2) 0.026(2) -0.0032(16) 0.0014(16) 0.0029(17)
N2 0.047(3) 0.066(3) 0.025(2) -0.008(2) 0.011(2) -0.008(2)
C1 0.024(2) 0.042(2) 0.025(3) -0.003(2) -0.0025(19) 0.0095(18)
C2 0.021(2) 0.035(3) 0.020(2) -0.0020(18) 0.0001(17) 0.0055(19)
C3 0.0264(19) 0.037(2) 0.013(3) -0.0036(17) -0.0022(16) 0.0081(17)
C4 0.022(2) 0.037(3) 0.025(2) -0.0053(19) 0.0001(18) 0.006(2)
C5 0.024(2) 0.038(2) 0.031(3) -0.002(3) 0.001(2) 0.0007(17)
C6 0.022(2) 0.042(3) 0.021(2) 0.0021(19) -0.0020(17) 0.007(2)
C7 0.022(2) 0.037(3) 0.021(2) -0.0008(18) -0.0005(17) 0.0043(19)
C8 0.025(3) 0.049(3) 0.021(2) -0.004(2) 0.0024(18) -0.001(2)
C9 0.022(2) 0.036(3) 0.024(2) -0.0054(18) 0.0005(17) 0.008(2)
C10 0.040(3) 0.033(3) 0.029(3) 0.0057(19) -0.0049(19) 0.003(2)
C11 0.050(3) 0.027(2) 0.032(3) 0.0064(19) 0.000(2) 0.001(2)
C12 0.041(3) 0.039(3) 0.028(2) -0.002(2) 0.006(2) -0.005(2)
C13 0.044(3) 0.049(3) 0.020(2) 0.003(2) 0.003(2) 0.006(2)
C14 0.048(3) 0.034(3) 0.024(2) 0.008(2) 0.002(2) 0.010(2)
C15 0.074(4) 0.049(4) 0.034(3) -0.011(3) 0.013(3) -0.013(3)
C16 0.053(4) 0.073(4) 0.038(3) -0.011(3) 0.015(3) -0.016(3)
C17 0.106(7) 0.089(5) 0.042(4) -0.024(3) 0.021(4) -0.042(5)
C18 0.046(3) 0.087(5) 0.026(3) -0.019(3) 0.009(2) -0.013(3)
C19 0.052(4) 0.124(6) 0.034(3) -0.002(4) -0.009(3) -0.010(4)
C20 0.033(3) 0.114(6) 0.045(3) -0.011(4) 0.009(3) -0.003(3)
C21 0.047(4) 0.085(5) 0.041(3) -0.001(3) -0.001(3) 0.008(3)
C22 0.034(3) 0.123(6) 0.054(4) -0.016(4) 0.007(3) 0.010(4)

loop_
_atom_type_symbol
_atom_type_description
_atom_type_scat_dispersion_real
_atom_type_scat_dispersion_imag
_atom_type_scat_source
C C 0.0033 0.0016 'International Tables Vol C Tables 4.2.6.8 and 6.1.1.4'
H H 0.0000 0.0000 'International Tables Vol C Tables 4.2.6.8 and 6.1.1.4'
N N 0.0061 0.0033 'International Tables Vol C Tables 4.2.6.8 and 6.1.1.4'
O O 0.0106 0.0060 'International Tables Vol C Tables 4.2.6.8 and 6.1.1.4'
Zn Zn 0.2839 1.4301 'International Tables Vol C Tables 4.2.6.8 and 6.1.1.4'

loop_
_geom_angle_atom_site_label_1
_geom_angle_atom_site_label_2
_geom_angle_atom_site_label_3
_geom_angle
_geom_angle_site_symmetry_1
_geom_angle_site_symmetry_3
O6 Zn1 O4 126.18(13) 2_674 4_465
O6 Zn1 O1 115.31(13) 2_674 .
O4 Zn1 O1 104.73(14) 4_465 .
O6 Zn1 N1 111.06(15) 2_674 .
O4 Zn1 N1 99.63(14) 4_465 .
O1 Zn1 N1 94.35(13) . .
C1 O1 Zn1 124.1(3) . .
C5 O4 Zn1 125.0(3) . 4_565
C8 O6 Zn1 115.8(3) . 2_675
C10 N1 C14 117.5(4) . .
C10 N1 Zn1 124.3(3) . .
C14 N1 Zn1 118.2(3) . .
C21 N2 C20 122.4(5) . .
O2 C1 O1 125.0(4) . .
O2 C1 C2 119.8(4) . .
O1 C1 C2 115.1(4) . .
C3 C2 C9 118.0(4) . .
C3 C2 C1 121.1(4) . .
C9 C2 C1 120.9(4) . .
C4 C3 C2 121.5(4) . .
C3 C4 C6 119.4(4) . .
C3 C4 C5 119.7(4) . .
C6 C4 C5 121.0(4) . .
O3 C5 O4 125.5(4) . .
O3 C5 C4 118.7(4) . .
O4 C5 C4 115.7(5) . .
C7 C6 C4 119.8(4) . .
C9 C7 C6 119.9(4) . .
C9 C7 C8 120.5(4) . .
C6 C7 C8 119.5(4) . .
O5 C8 O6 124.2(4) . .
O5 C8 C7 121.2(4) . .
O6 C8 C7 114.5(4) . .
C7 C9 C2 121.3(4) . .
N1 C10 C11 122.4(4) . .
C12 C11 C10 120.0(4) . .
C13 C12 C11 117.5(4) . .
C13 C12 C15 121.6(5) . .
C11 C12 C15 120.8(5) . .
C14 C13 C12 119.6(4) . .
N1 C14 C13 123.1(4) . .
C12 C15 C16 115.5(5) . .
C17 C16 C15 112.5(5) . .
C16 C17 C18 116.6(7) . .
C19 C18 C22 118.6(5) . .
C19 C18 C17 119.7(6) . .
C22 C18 C17 121.7(6) . .
C18 C19 C20 120.4(6) . .
N2 C20 C19 119.4(5) . .
N2 C21 C22 119.3(6) . .
C21 C22 C18 119.7(6) . .

loop_
_geom_bond_atom_site_label_1
_geom_bond_atom_site_label_2
_geom_bond_distance
_geom_bond_site_symmetry_2
Zn1 O6 1.922(3) 2_674
Zn1 O4 1.947(3) 4_465
Zn1 O1 1.952(3) .
Zn1 N1 2.059(4) .
O1 C1 1.271(5) .
O2 C1 1.227(6) .
O3 C5 1.225(6) .
O4 C5 1.265(5) .
O4 Zn1 1.947(3) 4_565
O5 C8 1.218(6) .
O6 C8 1.283(5) .
O6 Zn1 1.922(3) 2_675
N1 C10 1.340(6) .
N1 C14 1.341(6) .
N2 C21 1.309(7) .
N2 C20 1.315(7) .
C1 C2 1.507(6) .
C2 C3 1.386(6) .
C2 C9 1.391(6) .
C3 C4 1.387(6) .
C4 C6 1.392(6) .
C4 C5 1.508(6) .
C6 C7 1.383(6) .
C7 C9 1.381(6) .
C7 C8 1.506(6) .
C10 C11 1.386(7) .
C11 C12 1.382(7) .
C12 C13 1.380(7) .
C12 C15 1.505(7) .
C13 C14 1.380(7) .
C15 C16 1.530(7) .
C16 C17 1.441(9) .
C17 C18 1.515(8) .
C18 C19 1.330(8) .
C18 C22 1.378(9) .
C19 C20 1.371(8) .
C21 C22 1.364(8) .
